data_7714524
loop_
_publ_author_name
'Jordan, Rose'
'Maisuls, Ivan'
'Nair, Shruti Santosh'
'Dietzek, Benjamin'
'Strassert, Cristian Alejandro'
'Klein, Axel'

_publ_section_title
;
 Enhanced luminescence properties through heavy ancillary ligands in
 [Pt(C^N^C)(L)] complexes, L = AsPh3 and SbPh3
;
_journal_name_full 'Dalton Transactions'
_journal_paper_doi 10.1039/D3DT03225F
_journal_year 2023
_chemical_formula_sum 'C35 H26 N Pt Sb'
_chemical_formula_weight 777.41
_chemical_name_common '[Pt(PhPyPh)SbPh3]'
_chemical_name_systematic '[Pt(dpp)SbPh3]'
_space_group_crystal_system triclinic
_space_group_IT_number 2
_space_group_name_Hall '-P 1'
_space_group_name_H-M_alt 'P -1'
_atom_sites_solution_hydrogens geom
_audit_creation_method SHELXL-2018/3
_audit_update_record
;
2023-04-18 deposited with the CCDC.	2023-11-21 downloaded from the CCDC.
;
_cell_angle_alpha 104.044(3)
_cell_angle_beta 97.175(3)
_cell_angle_gamma 90.067(2)
_cell_formula_units_Z 4
_cell_length_a 10.1552(6)
_cell_length_b 15.5531(9)
_cell_length_c 17.8316(12)
_cell_measurement_reflns_used 9885
_cell_measurement_temperature 100(2)
_cell_measurement_theta_max 30.08
_cell_measurement_theta_min 2.43
_cell_volume 2709.4(3)
_computing_structure_refinement 'SHELXL-2018/3 (Sheldrick, 2018)'
_computing_structure_solution 'SHELXT 2018/2 (Sheldrick, 2018)'
_diffrn_ambient_temperature 100(2)
_diffrn_measured_fraction_theta_full 0.998
_diffrn_measured_fraction_theta_max 0.993
_diffrn_measurement_device_type 'Bruker d8 Venture'
_diffrn_measurement_method '\f and \w scans'
_diffrn_radiation_type MoK\a
_diffrn_radiation_wavelength 0.71073
_diffrn_reflns_av_R_equivalents 0.0832
_diffrn_reflns_av_unetI/netI 0.0500
_diffrn_reflns_Laue_measured_fraction_full 0.998
_diffrn_reflns_Laue_measured_fraction_max 0.993
_diffrn_reflns_limit_h_max 14
_diffrn_reflns_limit_h_min -14
_diffrn_reflns_limit_k_max 21
_diffrn_reflns_limit_k_min -21
_diffrn_reflns_limit_l_max 25
_diffrn_reflns_limit_l_min -25
_diffrn_reflns_number 153953
_diffrn_reflns_point_group_measured_fraction_full 0.998
_diffrn_reflns_point_group_measured_fraction_max 0.993
_diffrn_reflns_theta_full 25.242
_diffrn_reflns_theta_max 30.158
_diffrn_reflns_theta_min 2.004
_exptl_absorpt_coefficient_mu 6.180
_exptl_absorpt_correction_T_max 0.7460
_exptl_absorpt_correction_T_min 0.5143
_exptl_absorpt_correction_type multi-scan
_exptl_absorpt_process_details 'SADABS-2016/2 - Bruker AXS area detector scaling and absorption correction'
_exptl_crystal_colour orange
_exptl_crystal_density_diffrn 1.906
_exptl_crystal_description prism
_exptl_crystal_F_000 1488
_exptl_crystal_preparation Luminescent
_exptl_crystal_recrystallization_method 'Re-crystallisation from solvent: CH2Cl2'
_exptl_crystal_size_max 0.150
_exptl_crystal_size_mid 0.080
_exptl_crystal_size_min 0.020
_refine_diff_density_max 3.746
_refine_diff_density_min -6.415
_refine_diff_density_rms 0.333
_refine_ls_extinction_method none
_refine_ls_goodness_of_fit_ref 1.097
_refine_ls_hydrogen_treatment constr
_refine_ls_matrix_type full
_refine_ls_number_parameters 667
_refine_ls_number_reflns 15935
_refine_ls_number_restraints 0
_refine_ls_restrained_S_all 1.097
_refine_ls_R_factor_all 0.0943
_refine_ls_R_factor_gt 0.0750
_refine_ls_shift/su_max 0.000
_refine_ls_shift/su_mean 0.000
_refine_ls_structure_factor_coef Fsqd
_refine_ls_weighting_details 'w=1/[\s^2^(Fo^2^)+117.5621P] where P=(Fo^2^+2Fc^2^)/3'
_refine_ls_weighting_scheme calc
_refine_ls_wR_factor_gt 0.1514
_refine_ls_wR_factor_ref 0.1606
_reflns_Friedel_coverage 0.000
_reflns_number_gt 12751
_reflns_number_total 15935
_reflns_threshold_expression 'I > 2\s(I)'
_cod_data_source_file d3dt03225f2.cif
_cod_data_source_block mo_Jordan_RJ_M_11_0m_a
_cod_database_code 7714524
_shelx_shelxl_version_number 2018/3
_shelx_space_group_comment
;
The symmetry employed for this shelxl refinement is uniquely defined
by the following loop, which should always be used as a source of
symmetry information in preference to the above space-group names.
They are only intended as comments.
;
_shelx_estimated_absorpt_t_min 0.457
_shelx_estimated_absorpt_t_max 0.886

loop_
_space_group_symop_operation_xyz
'x, y, z'
'-x, -y, -z'

loop_
_atom_site_label
_atom_site_type_symbol
_atom_site_fract_x
_atom_site_fract_y
_atom_site_fract_z
_atom_site_U_iso_or_equiv
_atom_site_adp_type
_atom_site_occupancy
_atom_site_site_symmetry_order
_atom_site_calc_flag
_atom_site_refinement_flags_posn
_atom_site_refinement_flags_adp
_atom_site_refinement_flags_occupancy
_atom_site_disorder_assembly
_atom_site_disorder_group
N1A N 0.1223(8) 0.3265(5) 0.3462(5) 0.0171(16) Uani 1 1 d . . . . .
N1B N 0.6214(8) 1.0888(5) 0.3410(6) 0.023(2) Uani 1 1 d . . . . .
C1A C 0.0999(11) 0.3534(7) 0.4207(7) 0.024(2) Uani 1 1 d . . . . .
C1B C 0.5965(12) 1.1030(7) 0.4156(7) 0.030(3) Uani 1 1 d . . . . .
C2A C 0.0100(13) 0.3050(8) 0.4472(7) 0.033(3) Uani 1 1 d . . . . .
H2A H -0.004138 0.321453 0.500445 0.040 Uiso 1 1 calc R U . . .
C2B C 0.5022(12) 1.1653(7) 0.4418(8) 0.031(3) Uani 1 1 d . . . . .
H2B H 0.485378 1.179374 0.494561 0.037 Uiso 1 1 calc R U . . .
C3A C -0.0587(13) 0.2338(8) 0.3980(8) 0.035(3) Uani 1 1 d . . . . .
H3A H -0.120546 0.201306 0.417234 0.042 Uiso 1 1 calc R U . . .
C3B C 0.4341(10) 1.2056(7) 0.3874(8) 0.030(3) Uani 1 1 d . . . . .
H3B H 0.370883 1.248766 0.403895 0.036 Uiso 1 1 calc R U . . .
C4A C -0.0393(12) 0.2083(8) 0.3204(7) 0.028(2) Uani 1 1 d . . . . .
H4A H -0.088324 0.159576 0.285470 0.034 Uiso 1 1 calc R U . . .
C4B C 0.4556(10) 1.1847(7) 0.3108(8) 0.025(2) Uani 1 1 d . . . . .
H4B H 0.405093 1.211441 0.274538 0.030 Uiso 1 1 calc R U . . .
C5A C 0.0554(10) 0.2569(7) 0.2950(7) 0.023(2) Uani 1 1 d . . . . .
C5B C 0.5517(10) 1.1244(6) 0.2864(7) 0.024(2) Uani 1 1 d . . . . .
C6A C 0.0941(11) 0.2411(7) 0.2156(7) 0.024(2) Uani 1 1 d . . . . .
C6B C 0.5926(11) 1.0931(6) 0.2086(8) 0.026(2) Uani 1 1 d . . . . .
C8A C 0.2345(11) 0.2815(7) 0.1310(7) 0.025(2) Uani 1 1 d . . . . .
H8A H 0.302514 0.317920 0.121475 0.030 Uiso 1 1 calc R U . . .
C8B C 0.7424(12) 1.0069(7) 0.1275(8) 0.029(3) Uani 1 1 d . . . . .
H8B H 0.815338 0.968858 0.120450 0.035 Uiso 1 1 calc R U . . .
C9A C 0.1780(14) 0.2126(8) 0.0701(8) 0.036(3) Uani 1 1 d . . . . .
H9A H 0.209244 0.200921 0.020689 0.043 Uiso 1 1 calc R U . . .
C9B C 0.6811(14) 1.0365(8) 0.0646(8) 0.037(3) Uani 1 1 d . . . . .
H9B H 0.712713 1.018211 0.015424 0.045 Uiso 1 1 calc R U . . .
C10A C 0.0746(17) 0.1611(9) 0.0830(8) 0.047(4) Uani 1 1 d . . . . .
H10A H 0.032910 0.115437 0.041259 0.056 Uiso 1 1 calc R U . . .
C10B C 0.5740(16) 1.0924(8) 0.0726(8) 0.042(3) Uani 1 1 d . . . . .
H10B H 0.530619 1.110182 0.028732 0.051 Uiso 1 1 calc R U . . .
C7A C 0.1955(9) 0.2994(6) 0.2056(6) 0.0174(19) Uani 1 1 d . . . . .
C7B C 0.6994(10) 1.0318(6) 0.2005(8) 0.026(2) Uani 1 1 d . . . . .
Pt1A Pt 0.25667(3) 0.39489(2) 0.30805(2) 0.01516(9) Uani 1 1 d . . . . .
Pt1B Pt 0.75645(4) 0.99713(2) 0.30503(3) 0.02229(10) Uani 1 1 d . . . . .
Sb1A Sb 0.40030(6) 0.48737(4) 0.25168(4) 0.01869(14) Uani 1 1 d . . . . .
Sb1B Sb 0.88908(7) 0.86842(4) 0.24840(6) 0.0304(2) Uani 1 1 d . . . . .
C11A C 0.0325(13) 0.1751(8) 0.1545(7) 0.031(3) Uani 1 1 d . . . . .
H11A H -0.038645 0.139921 0.162282 0.038 Uiso 1 1 calc R U . . .
C11B C 0.5316(9) 1.1217(7) 0.1444(8) 0.0265(17) Uani 1 1 d . . . . .
H11B H 0.460604 1.161501 0.150510 0.032 Uiso 1 1 calc R U . . .
C12A C 0.1798(11) 0.4331(8) 0.4647(7) 0.025(2) Uani 1 1 d . . . . .
C12B C 0.6773(10) 1.0492(6) 0.4609(7) 0.026(2) Uani 1 1 d . . . . .
C13A C 0.2728(10) 0.4652(6) 0.4236(6) 0.0189(19) Uani 1 1 d . . . . .
C13B C 0.7704(11) 0.9937(7) 0.4207(8) 0.027(2) Uani 1 1 d . . . . .
C14A C 0.3512(12) 0.5409(7) 0.4672(7) 0.027(2) Uani 1 1 d . . . . .
H14A H 0.416723 0.564261 0.443325 0.033 Uiso 1 1 calc R U . . .
C14B C 0.8467(13) 0.9446(7) 0.4661(9) 0.039(3) Uani 1 1 d . . . . .
H14B H 0.911670 0.907095 0.442617 0.047 Uiso 1 1 calc R U . . .
C15A C 0.3346(13) 0.5815(8) 0.5437(8) 0.033(3) Uani 1 1 d . . . . .
H15A H 0.390417 0.631013 0.571449 0.040 Uiso 1 1 calc R U . . .
C15B C 0.8329(13) 0.9478(8) 0.5423(9) 0.040(3) Uani 1 1 d . . . . .
H15B H 0.889892 0.915034 0.570592 0.048 Uiso 1 1 calc R U . . .
C16A C 0.2382(14) 0.5511(9) 0.5799(8) 0.038(3) Uani 1 1 d . . . . .
H16A H 0.224951 0.580812 0.631522 0.045 Uiso 1 1 calc R U . . .
C16B C 0.7328(11) 1.0004(8) 0.5791(8) 0.032(3) Uani 1 1 d . . . . .
H16B H 0.717499 1.000165 0.630501 0.039 Uiso 1 1 calc R U . . .
C17A C 0.1612(15) 0.4768(8) 0.5401(7) 0.037(3) Uani 1 1 d . . . . .
H17A H 0.094794 0.455365 0.564733 0.044 Uiso 1 1 calc R U . . .
C17B C 0.6596(9) 1.0513(7) 0.5371(8) 0.0265(17) Uani 1 1 d . . . . .
H17B H 0.595100 1.088968 0.561047 0.032 Uiso 1 1 calc R U . . .
C18A C 0.2959(9) 0.5195(6) 0.1519(7) 0.021(2) Uani 1 1 d . . . . .
C18B C 1.0660(13) 0.8947(8) 0.2032(10) 0.041(4) Uani 1 1 d . . . . .
C19A C 0.1550(10) 0.5177(7) 0.1450(7) 0.024(2) Uani 1 1 d . . . . .
H19A H 0.110226 0.493029 0.178949 0.028 Uiso 1 1 calc R U . . .
C19B C 1.1083(14) 0.9775(9) 0.2108(10) 0.046(3) Uani 1 1 d . . . . .
H19B H 1.056688 1.025120 0.234085 0.055 Uiso 1 1 calc R U . . .
C20A C 0.0840(11) 0.5518(7) 0.0888(8) 0.028(2) Uani 1 1 d . . . . .
H20A H -0.010259 0.549258 0.082856 0.034 Uiso 1 1 calc R U . . .
C20B C 1.2277(17) 0.9960(10) 0.1850(12) 0.063(4) Uani 1 1 d . . . . .
H20B H 1.257082 1.055937 0.193351 0.076 Uiso 1 1 calc R U . . .
C21A C 0.1497(11) 0.5902(7) 0.0404(8) 0.030(3) Uani 1 1 d . . . . .
H21A H 0.099338 0.617543 0.004527 0.037 Uiso 1 1 calc R U . . .
C21B C 1.3007(13) 0.9319(9) 0.1494(11) 0.049(4) Uani 1 1 d . . . . .
H21B H 1.367589 0.943075 0.119849 0.059 Uiso 1 1 calc R U . . .
C22A C 0.2815(10) 0.5896(7) 0.0432(8) 0.025(2) Uani 1 1 d . . . . .
H22A H 0.323525 0.611734 0.006683 0.031 Uiso 1 1 calc R U . . .
C22B C 1.2729(17) 0.8459(10) 0.1580(12) 0.063(4) Uani 1 1 d . . . . .
H22B H 1.333905 0.800245 0.144357 0.076 Uiso 1 1 calc R U . . .
C23A C 0.3584(10) 0.5560(7) 0.1005(7) 0.024(2) Uani 1 1 d . . . . .
H23A H 0.452504 0.558085 0.104293 0.029 Uiso 1 1 calc R U . . .
C23B C 1.1576(14) 0.8279(9) 0.1862(10) 0.046(3) Uani 1 1 d . . . . .
H23B H 1.140798 0.770690 0.193804 0.055 Uiso 1 1 calc R U . . .
C25A C 0.5902(13) 0.6306(8) 0.3610(8) 0.038(3) Uani 1 1 d . . . . .
H25A H 0.625197 0.581691 0.379242 0.045 Uiso 1 1 calc R U . . .
C25B C 0.8241(12) 0.7065(8) 0.1067(7) 0.029(2) Uani 1 1 d . . . . .
H25B H 0.914497 0.693801 0.119413 0.035 Uiso 1 1 calc R U . . .
C26A C 0.6510(18) 0.7144(10) 0.3888(9) 0.054(5) Uani 1 1 d . . . . .
H26A H 0.728766 0.722587 0.425724 0.065 Uiso 1 1 calc R U . . .
C26B C 0.7480(12) 0.6505(8) 0.0460(8) 0.030(3) Uani 1 1 d . . . . .
H26B H 0.785463 0.599123 0.016805 0.036 Uiso 1 1 calc R U . . .
C27A C 0.599(2) 0.7857(10) 0.3633(11) 0.069(6) Uani 1 1 d . . . . .
H27A H 0.640040 0.842937 0.383077 0.083 Uiso 1 1 calc R U . . .
C27B C 0.6162(13) 0.6684(7) 0.0267(9) 0.034(3) Uani 1 1 d . . . . .
H27B H 0.563475 0.629601 -0.015804 0.041 Uiso 1 1 calc R U . . .
C28A C 0.488(2) 0.7737(9) 0.3095(10) 0.057(5) Uani 1 1 d . . . . .
H28A H 0.454265 0.823303 0.291961 0.068 Uiso 1 1 calc R U . . .
C28B C 0.5616(11) 0.7431(8) 0.0696(11) 0.049(4) Uani 1 1 d . . . . .
H28B H 0.471184 0.755355 0.056479 0.059 Uiso 1 1 calc R U . . .
C29A C 0.4233(14) 0.6910(7) 0.2793(8) 0.033(3) Uani 1 1 d . . . . .
H29A H 0.345735 0.683869 0.242264 0.040 Uiso 1 1 calc R U . . .
C29B C 0.6402(12) 0.8015(8) 0.1331(11) 0.050(4) Uani 1 1 d . . . . .
H29B H 0.602835 0.852693 0.162643 0.060 Uiso 1 1 calc R U . . .
C30A C 0.5799(10) 0.4362(7) 0.2114(7) 0.022(2) Uani 1 1 d . . . . .
C30B C 0.9728(12) 0.7707(7) 0.3050(8) 0.029(3) Uani 1 1 d . . . . .
C31A C 0.6084(11) 0.3478(7) 0.2082(7) 0.023(2) Uani 1 1 d . . . . .
H31A H 0.548204 0.310908 0.223936 0.028 Uiso 1 1 calc R U . . .
C31B C 0.9137(12) 0.6848(7) 0.2863(7) 0.027(2) Uani 1 1 d . . . . .
H31B H 0.830515 0.671781 0.254335 0.032 Uiso 1 1 calc R U . . .
C32A C 0.7263(11) 0.3138(7) 0.1818(7) 0.027(2) Uani 1 1 d . . . . .
H32A H 0.743742 0.252951 0.177458 0.032 Uiso 1 1 calc R U . . .
C32B C 0.9799(15) 0.6201(7) 0.3157(7) 0.033(3) Uani 1 1 d . . . . .
H32B H 0.942607 0.561536 0.302897 0.040 Uiso 1 1 calc R U . . .
C33A C 0.8178(10) 0.3675(8) 0.1617(7) 0.026(2) Uani 1 1 d . . . . .
H33A H 0.898583 0.344174 0.145041 0.031 Uiso 1 1 calc R U . . .
C33B C 1.0993(15) 0.6393(9) 0.3633(9) 0.040(3) Uani 1 1 d . . . . .
H33B H 1.143954 0.593828 0.382472 0.048 Uiso 1 1 calc R U . . .
C34A C 0.7903(11) 0.4560(8) 0.1663(7) 0.025(2) Uani 1 1 d . . . . .
H34A H 0.852439 0.493260 0.152443 0.030 Uiso 1 1 calc R U . . .
C34B C 1.1549(12) 0.7249(9) 0.3835(10) 0.041(3) Uani 1 1 d . . . . .
H34B H 1.236435 0.738040 0.417062 0.049 Uiso 1 1 calc R U . . .
C35A C 0.6723(10) 0.4905(7) 0.1911(7) 0.026(2) Uani 1 1 d . . . . .
H35A H 0.654473 0.551177 0.194307 0.031 Uiso 1 1 calc R U . . .
C35B C 1.0906(12) 0.7910(8) 0.3542(10) 0.043(4) Uani 1 1 d . . . . .
H35B H 1.127481 0.849765 0.368066 0.051 Uiso 1 1 calc R U . . .
C24A C 0.4770(11) 0.6192(7) 0.3057(8) 0.028(3) Uani 1 1 d . . . . .
C24B C 0.7701(11) 0.7831(6) 0.1511(8) 0.026(2) Uani 1 1 d . . . . .

loop_
_atom_site_aniso_label
_atom_site_aniso_U_11
_atom_site_aniso_U_22
_atom_site_aniso_U_33
_atom_site_aniso_U_23
_atom_site_aniso_U_13
_atom_site_aniso_U_12
N1A 0.015(4) 0.009(3) 0.032(5) 0.012(3) 0.002(3) -0.001(3)
N1B 0.009(3) 0.005(3) 0.054(6) 0.008(4) -0.001(4) 0.002(3)
C1A 0.025(5) 0.022(5) 0.026(6) 0.013(4) -0.005(4) -0.010(4)
C1B 0.033(6) 0.017(5) 0.036(7) 0.005(4) -0.006(5) -0.014(4)
C2A 0.046(7) 0.033(6) 0.020(6) 0.008(5) 0.003(5) -0.016(5)
C2B 0.028(6) 0.017(5) 0.046(7) 0.008(5) 0.000(5) 0.002(4)
C3A 0.035(6) 0.030(6) 0.045(8) 0.018(5) 0.008(6) -0.018(5)
C3B 0.014(5) 0.016(5) 0.060(8) 0.009(5) 0.005(5) 0.005(4)
C4A 0.028(6) 0.024(5) 0.036(7) 0.013(5) 0.005(5) -0.009(4)
C4B 0.013(4) 0.016(4) 0.053(8) 0.019(5) 0.008(4) 0.008(3)
C5A 0.015(4) 0.020(5) 0.038(6) 0.014(4) 0.004(4) -0.001(4)
C5B 0.016(4) 0.010(4) 0.046(7) 0.010(4) 0.002(4) 0.003(3)
C6A 0.025(5) 0.015(4) 0.032(6) 0.005(4) 0.007(4) -0.002(4)
C6B 0.023(5) 0.008(4) 0.049(7) 0.006(4) 0.010(5) 0.004(4)
C8A 0.020(5) 0.017(4) 0.041(7) 0.011(4) 0.006(4) 0.000(4)
C8B 0.025(5) 0.014(4) 0.046(7) 0.002(4) 0.000(5) 0.001(4)
C9A 0.049(8) 0.030(6) 0.031(7) 0.009(5) 0.005(6) -0.009(5)
C9B 0.039(7) 0.029(6) 0.040(8) 0.002(5) 0.004(6) -0.008(5)
C10A 0.073(11) 0.029(6) 0.032(7) -0.002(5) -0.001(7) -0.027(7)
C10B 0.063(9) 0.017(5) 0.039(8) 0.001(5) -0.013(7) -0.008(5)
C7A 0.014(4) 0.008(4) 0.029(5) 0.003(3) 0.002(4) 0.004(3)
C7B 0.015(4) 0.010(4) 0.052(7) 0.009(4) 0.003(5) 0.001(3)
Pt1A 0.00913(15) 0.00991(15) 0.0278(2) 0.00740(13) 0.00224(13) -0.00065(11)
Pt1B 0.01153(16) 0.00673(15) 0.0486(3) 0.00679(15) 0.00366(16) 0.00140(12)
Sb1A 0.0145(3) 0.0117(3) 0.0306(4) 0.0050(2) 0.0064(3) -0.0038(2)
Sb1B 0.0166(3) 0.0098(3) 0.0691(6) 0.0122(3) 0.0163(3) 0.0041(2)
C11A 0.036(6) 0.028(6) 0.029(6) 0.007(5) 0.001(5) -0.013(5)
C11B 0.003(3) 0.021(3) 0.053(5) 0.007(3) 0.002(3) 0.004(2)
C12A 0.022(5) 0.030(5) 0.025(5) 0.016(4) -0.007(4) -0.017(4)
C12B 0.013(4) 0.013(4) 0.046(7) 0.003(4) -0.009(4) -0.003(3)
C13A 0.024(5) 0.016(4) 0.019(5) 0.009(4) 0.002(4) -0.001(4)
C13B 0.020(5) 0.012(4) 0.046(7) 0.008(4) -0.003(5) -0.002(4)
C14A 0.028(6) 0.026(5) 0.029(6) 0.010(5) 0.000(5) -0.006(4)
C14B 0.035(7) 0.015(5) 0.061(9) 0.006(5) -0.017(6) 0.003(4)
C15A 0.033(6) 0.027(6) 0.034(7) 0.005(5) -0.007(5) -0.013(5)
C15B 0.033(7) 0.022(5) 0.058(9) 0.010(6) -0.017(6) 0.002(5)
C16A 0.048(8) 0.038(7) 0.023(6) 0.005(5) -0.003(5) -0.019(6)
C16B 0.022(5) 0.023(5) 0.049(8) 0.009(5) -0.007(5) -0.005(4)
C17A 0.061(9) 0.022(5) 0.026(6) 0.006(5) 0.000(6) -0.022(5)
C17B 0.003(3) 0.021(3) 0.053(5) 0.007(3) 0.002(3) 0.004(2)
C18A 0.011(4) 0.017(4) 0.037(6) 0.008(4) 0.009(4) 0.001(3)
C18B 0.026(6) 0.017(5) 0.083(11) 0.012(6) 0.022(7) 0.002(4)
C19A 0.015(4) 0.023(5) 0.037(6) 0.013(4) 0.010(4) 0.003(4)
C19B 0.038(5) 0.029(4) 0.075(8) 0.009(5) 0.031(5) 0.000(4)
C20A 0.015(5) 0.028(5) 0.046(7) 0.016(5) 0.010(5) 0.007(4)
C20B 0.053(7) 0.032(5) 0.108(11) 0.007(6) 0.045(7) -0.010(5)
C21A 0.026(5) 0.023(5) 0.055(8) 0.024(5) 0.021(5) 0.017(4)
C21B 0.024(6) 0.030(6) 0.102(14) 0.022(8) 0.027(7) -0.001(5)
C22A 0.014(4) 0.019(5) 0.053(8) 0.023(5) 0.012(5) 0.001(4)
C22B 0.053(7) 0.032(5) 0.108(11) 0.007(6) 0.045(7) -0.010(5)
C23A 0.013(4) 0.022(5) 0.042(7) 0.013(5) 0.011(4) -0.003(4)
C23B 0.038(5) 0.029(4) 0.075(8) 0.009(5) 0.031(5) 0.000(4)
C25A 0.034(6) 0.028(6) 0.046(8) -0.010(5) 0.021(6) -0.014(5)
C25B 0.030(6) 0.032(6) 0.031(6) 0.015(5) 0.016(5) 0.020(5)
C26A 0.069(11) 0.046(8) 0.040(8) -0.019(7) 0.035(8) -0.037(8)
C26B 0.030(6) 0.028(6) 0.037(7) 0.013(5) 0.013(5) 0.012(5)
C27A 0.097(15) 0.035(8) 0.070(12) -0.020(8) 0.055(11) -0.042(9)
C27B 0.034(6) 0.018(5) 0.057(8) 0.012(5) 0.028(6) 0.002(4)
C28A 0.095(14) 0.018(6) 0.065(11) -0.001(6) 0.062(11) -0.005(7)
C28B 0.011(5) 0.024(6) 0.107(14) -0.001(7) 0.023(6) -0.001(4)
C29A 0.044(7) 0.010(4) 0.047(8) 0.001(5) 0.025(6) -0.008(4)
C29B 0.019(5) 0.014(5) 0.113(14) 0.004(7) 0.018(7) -0.002(4)
C30A 0.015(4) 0.022(5) 0.034(6) 0.012(4) 0.005(4) 0.001(4)
C30B 0.027(6) 0.018(5) 0.048(7) 0.010(5) 0.019(5) 0.008(4)
C31A 0.026(5) 0.015(4) 0.031(6) 0.005(4) 0.007(4) -0.004(4)
C31B 0.034(6) 0.017(5) 0.036(6) 0.008(4) 0.023(5) 0.008(4)
C32A 0.024(5) 0.020(5) 0.038(7) 0.010(5) 0.009(5) 0.006(4)
C32B 0.065(9) 0.018(5) 0.021(5) 0.005(4) 0.023(6) 0.001(5)
C33A 0.015(5) 0.035(6) 0.030(6) 0.012(5) 0.006(4) 0.002(4)
C33B 0.051(8) 0.035(7) 0.043(8) 0.017(6) 0.023(7) 0.021(6)
C34A 0.020(5) 0.034(6) 0.028(6) 0.017(5) 0.005(4) 0.002(4)
C34B 0.015(5) 0.041(7) 0.072(10) 0.022(7) 0.008(6) 0.008(5)
C35A 0.018(5) 0.025(5) 0.037(6) 0.011(5) 0.001(4) -0.004(4)
C35B 0.024(6) 0.020(5) 0.086(12) 0.018(6) 0.003(6) 0.001(4)
C24A 0.020(5) 0.016(4) 0.046(7) -0.003(4) 0.019(5) -0.008(4)
C24B 0.021(5) 0.010(4) 0.050(7) 0.011(4) 0.015(5) 0.000(4)

loop_
_atom_type_symbol
_atom_type_description
_atom_type_scat_dispersion_real
_atom_type_scat_dispersion_imag
_atom_type_scat_source
C C 0.0033 0.0016 'International Tables Vol C Tables 4.2.6.8 and 6.1.1.4'
N N 0.0061 0.0033 'International Tables Vol C Tables 4.2.6.8 and 6.1.1.4'
Pt Pt -1.7033 8.3905 'International Tables Vol C Tables 4.2.6.8 and 6.1.1.4'
Sb Sb -0.5866 1.5461 'International Tables Vol C Tables 4.2.6.8 and 6.1.1.4'
H H 0.0000 0.0000 'International Tables Vol C Tables 4.2.6.8 and 6.1.1.4'

loop_
_geom_angle_atom_site_label_1
_geom_angle_atom_site_label_2
_geom_angle_atom_site_label_3
_geom_angle
_geom_angle_site_symmetry_1
_geom_angle_site_symmetry_3
_geom_angle_publ_flag
C1A N1A C5A 122.8(9) . . ?
C1A N1A Pt1A 118.6(7) . . ?
C5A N1A Pt1A 118.5(7) . . ?
C1B N1B C5B 124.2(9) . . ?
C1B N1B Pt1B 117.7(7) . . ?
C5B N1B Pt1B 117.7(8) . . ?
N1A C1A C2A 118.4(10) . . ?
N1A C1A C12A 113.3(9) . . ?
C2A C1A C12A 128.2(11) . . ?
N1B C1B C2B 118.9(11) . . ?
N1B C1B C12B 113.5(11) . . ?
C2B C1B C12B 127.7(12) . . ?
C3A C2A C1A 120.8(12) . . ?
C3B C2B C1B 117.4(13) . . ?
C2A C3A C4A 120.6(11) . . ?
C4B C3B C2B 121.9(10) . . ?
C3A C4A C5A 117.7(11) . . ?
C3B C4B C5B 119.7(10) . . ?
N1A C5A C4A 119.5(11) . . ?
N1A C5A C6A 113.3(9) . . ?
C4A C5A C6A 127.2(10) . . ?
N1B C5B C4B 117.5(11) . . ?
N1B C5B C6B 113.2(9) . . ?
C4B C5B C6B 129.3(11) . . ?
C11A C6A C7A 122.3(11) . . ?
C11A C6A C5A 121.7(10) . . ?
C7A C6A C5A 116.0(9) . . ?
C11B C6B C7B 120.9(11) . . ?
C11B C6B C5B 121.8(9) . . ?
C7B C6B C5B 117.4(11) . . ?
C9A C8A C7A 122.9(10) . . ?
C9B C8B C7B 121.5(11) . . ?
C8A C9A C10A 118.7(12) . . ?
C8B C9B C10B 121.0(13) . . ?
C11A C10A C9A 121.1(12) . . ?
C11B C10B C9B 119.6(13) . . ?
C8A C7A C6A 115.3(9) . . ?
C8A C7A Pt1A 133.0(7) . . ?
C6A C7A Pt1A 111.7(8) . . ?
C8B C7B C6B 116.7(11) . . ?
C8B C7B Pt1B 132.9(8) . . ?
C6B C7B Pt1B 110.4(9) . . ?
N1A Pt1A C13A 80.2(4) . . ?
N1A Pt1A C7A 80.4(4) . . ?
C13A Pt1A C7A 160.6(4) . . ?
N1A Pt1A Sb1A 172.9(2) . . ?
C13A Pt1A Sb1A 101.9(3) . . ?
C7A Pt1A Sb1A 97.4(3) . . ?
N1B Pt1B C13B 80.5(4) . . ?
N1B Pt1B C7B 81.0(4) . . ?
C13B Pt1B C7B 161.5(4) . . ?
N1B Pt1B Sb1B 170.2(2) . . ?
C13B Pt1B Sb1B 102.7(3) . . ?
C7B Pt1B Sb1B 95.7(3) . . ?
C18A Sb1A C30A 102.8(4) . . ?
C18A Sb1A C24A 95.6(5) . . ?
C30A Sb1A C24A 96.5(4) . . ?
C18A Sb1A Pt1A 110.9(3) . . ?
C30A Sb1A Pt1A 119.8(3) . . ?
C24A Sb1A Pt1A 126.6(3) . . ?
C18B Sb1B C30B 95.5(5) . . ?
C18B Sb1B C24B 104.3(5) . . ?
C30B Sb1B C24B 99.3(4) . . ?
C18B Sb1B Pt1B 117.9(3) . . ?
C30B Sb1B Pt1B 127.2(3) . . ?
C24B Sb1B Pt1B 109.2(3) . . ?
C10A C11A C6A 119.5(11) . . ?
C10B C11B C6B 120.3(10) . . ?
C17A C12A C13A 121.9(10) . . ?
C17A C12A C1A 122.2(10) . . ?
C13A C12A C1A 115.9(10) . . ?
C17B C12B C13B 122.5(10) . . ?
C17B C12B C1B 121.4(10) . . ?
C13B C12B C1B 116.0(12) . . ?
C14A C13A C12A 115.3(10) . . ?
C14A C13A Pt1A 132.8(8) . . ?
C12A C13A Pt1A 111.7(7) . . ?
C14B C13B C12B 114.3(12) . . ?
C14B C13B Pt1B 133.5(10) . . ?
C12B C13B Pt1B 112.2(8) . . ?
C15A C14A C13A 121.9(11) . . ?
C15B C14B C13B 123.9(13) . . ?
C16A C15A C14A 120.9(11) . . ?
C14B C15B C16B 120.1(12) . . ?
C15A C16A C17A 119.1(13) . . ?
C17B C16B C15B 117.4(13) . . ?
C16A C17A C12A 120.8(12) . . ?
C16B C17B C12B 121.7(11) . . ?
C23A C18A C19A 118.6(10) . . ?
C23A C18A Sb1A 123.0(7) . . ?
C19A C18A Sb1A 117.6(8) . . ?
C19B C18B C23B 117.3(12) . . ?
C19B C18B Sb1B 120.5(10) . . ?
C23B C18B Sb1B 119.7(9) . . ?
C20A C19A C18A 119.5(10) . . ?
C18B C19B C20B 121.3(13) . . ?
C19A C20A C21A 120.3(10) . . ?
C21B C20B C19B 121.7(14) . . ?
C22A C21A C20A 121.7(11) . . ?
C20B C21B C22B 115.9(14) . . ?
C21A C22A C23A 119.8(10) . . ?
C23B C22B C21B 120.5(15) . . ?
C18A C23A C22A 120.0(9) . . ?
C22B C23B C18B 119.3(13) . . ?
C26A C25A C24A 119.1(15) . . ?
C26B C25B C24B 120.8(11) . . ?
C27A C26A C25A 120.4(17) . . ?
C25B C26B C27B 120.2(11) . . ?
C28A C27A C26A 119.9(13) . . ?
C28B C27B C26B 119.8(13) . . ?
C27A C28A C29A 122.3(16) . . ?
C27B C28B C29B 120.3(12) . . ?
C28A C29A C24A 117.4(15) . . ?
C24B C29B C28B 119.1(12) . . ?
C31A C30A C35A 119.4(10) . . ?
C31A C30A Sb1A 119.4(8) . . ?
C35A C30A Sb1A 121.2(8) . . ?
C35B C30B C31B 121.1(11) . . ?
C35B C30B Sb1B 118.9(8) . . ?
C31B C30B Sb1B 119.8(9) . . ?
C30A C31A C32A 119.6(10) . . ?
C32B C31B C30B 118.3(12) . . ?
C33A C32A C31A 121.0(10) . . ?
C33B C32B C31B 121.0(12) . . ?
C32A C33A C34A 119.3(10) . . ?
C32B C33B C34B 120.4(12) . . ?
C33A C34A C35A 120.5(10) . . ?
C33B C34B C35B 119.7(13) . . ?
C34A C35A C30A 120.2(10) . . ?
C30B C35B C34B 119.5(12) . . ?
C25A C24A C29A 120.9(11) . . ?
C25A C24A Sb1A 118.7(9) . . ?
C29A C24A Sb1A 120.0(9) . . ?
C29B C24B C25B 119.8(12) . . ?
C29B C24B Sb1B 119.8(9) . . ?
C25B C24B Sb1B 120.4(9) . . ?

loop_
_geom_bond_atom_site_label_1
_geom_bond_atom_site_label_2
_geom_bond_distance
_geom_bond_site_symmetry_2
_geom_bond_publ_flag
N1A C1A 1.340(15) . ?
N1A C5A 1.353(13) . ?
N1A Pt1A 2.009(8) . ?
N1B C1B 1.350(16) . ?
N1B C5B 1.359(14) . ?
N1B Pt1B 2.026(8) . ?
C1A C2A 1.380(15) . ?
C1A C12A 1.476(14) . ?
C1B C2B 1.402(17) . ?
C1B C12B 1.480(16) . ?
C2A C3A 1.363(17) . ?
C2B C3B 1.393(17) . ?
C3A C4A 1.384(18) . ?
C3B C4B 1.370(18) . ?
C4A C5A 1.406(14) . ?
C4B C5B 1.390(13) . ?
C5A C6A 1.480(16) . ?
C5B C6B 1.467(17) . ?
C6A C11A 1.384(15) . ?
C6A C7A 1.428(14) . ?
C6B C11B 1.401(17) . ?
C6B C7B 1.443(14) . ?
C8A C9A 1.390(17) . ?
C8A C7A 1.398(16) . ?
C8B C9B 1.390(19) . ?
C8B C7B 1.391(18) . ?
C9A C10A 1.395(19) . ?
C9B C10B 1.39(2) . ?
C10A C11A 1.362(19) . ?
C10B C11B 1.373(19) . ?
C7A Pt1A 2.080(10) . ?
C7B Pt1B 2.078(13) . ?
Pt1A C13A 2.072(10) . ?
Pt1A Sb1A 2.5040(7) . ?
Pt1B C13B 2.063(13) . ?
Pt1B Sb1B 2.4912(8) . ?
Sb1A C18A 2.121(11) . ?
Sb1A C30A 2.129(10) . ?
Sb1A C24A 2.142(10) . ?
Sb1B C18B 2.136(13) . ?
Sb1B C30B 2.140(12) . ?
Sb1B C24B 2.142(12) . ?
C12A C17A 1.389(17) . ?
C12A C13A 1.423(14) . ?
C12B C17B 1.387(18) . ?
C12B C13B 1.422(16) . ?
C13A C14A 1.422(15) . ?
C13B C14B 1.409(16) . ?
C14A C15A 1.388(18) . ?
C14B C15B 1.37(2) . ?
C15A C16A 1.381(18) . ?
C15B C16B 1.428(19) . ?
C16A C17A 1.383(16) . ?
C16B C17B 1.375(16) . ?
C18A C23A 1.400(14) . ?
C18A C19A 1.420(13) . ?
C18B C19B 1.327(17) . ?
C18B C23B 1.399(17) . ?
C19A C20A 1.373(16) . ?
C19B C20B 1.402(19) . ?
C20A C21A 1.392(16) . ?
C20B C21B 1.33(2) . ?
C21A C22A 1.334(14) . ?
C21B C22B 1.414(19) . ?
C22A C23A 1.410(16) . ?
C22B C23B 1.385(19) . ?
C25A C26A 1.390(17) . ?
C25A C24A 1.400(19) . ?
C25B C26B 1.364(18) . ?
C25B C24B 1.414(15) . ?
C26A C27A 1.38(3) . ?
C26B C27B 1.385(17) . ?
C27A C28A 1.36(3) . ?
C27B C28B 1.385(17) . ?
C28A C29A 1.397(18) . ?
C28B C29B 1.42(2) . ?
C29A C24A 1.400(17) . ?
C29B C24B 1.366(16) . ?
C30A C31A 1.394(14) . ?
C30A C35A 1.399(14) . ?
C30B C35B 1.380(19) . ?
C30B C31B 1.410(15) . ?
C31A C32A 1.398(15) . ?
C31B C32B 1.382(16) . ?
C32A C33A 1.384(15) . ?
C32B C33B 1.38(2) . ?
C33A C34A 1.390(16) . ?
C33B C34B 1.39(2) . ?
C34A C35A 1.392(15) . ?
C34B C35B 1.391(18) . ?
